data_7022092
loop_
_publ_author_name
'Dutta, Pradip Kr'
'Panda, Snigdha'
'Krishna, G. Rama'
'Reddy, C. Malla'
'Zade, Sanjio S.'

_publ_section_title
;
 Reaction time dependent formation of Pd(II) and Pt(II) complexes of
 bis(methyl)thiasalen podand.
;
_journal_issue 2
_journal_name_full 'Dalton transactions (Cambridge, England : 2003)'
_journal_page_first 476
_journal_page_last 483
_journal_paper_doi 10.1039/c2dt31630g
_journal_volume 42
_journal_year 2013
_chemical_formula_moiety 'C17 H17 N2 Pd S2, F6 P '
_chemical_formula_sum 'C17 H17 F6 N2 P Pd S2'
_chemical_formula_weight 564.84
_chemical_name_systematic
;
?
;
_space_group_IT_number 14
_symmetry_cell_setting monoclinic
_symmetry_space_group_name_Hall '-P 2yn'
_symmetry_space_group_name_H-M 'P 1 21/n 1'
_atom_sites_solution_hydrogens geom
_atom_sites_solution_primary direct
_atom_sites_solution_secondary difmap
_audit_creation_method SHELXL-97
_cell_angle_alpha 90.00
_cell_angle_beta 97.665(2)
_cell_angle_gamma 90.00
_cell_formula_units_Z 4
_cell_length_a 14.4109(10)
_cell_length_b 8.1051(5)
_cell_length_c 17.2294(12)
_cell_measurement_reflns_used 5636
_cell_measurement_temperature 100(2)
_cell_measurement_theta_max 28.24
_cell_measurement_theta_min 2.39
_cell_volume 1994.4(2)
_computing_cell_refinement 'Bruker SAINT'
_computing_data_collection 'Bruker APEX2'
_computing_data_reduction 'Bruker SAINT'
_computing_molecular_graphics 'Bruker SHELXTL'
_computing_publication_material 'Bruker SHELXTL'
_computing_structure_refinement 'SHELXL-97 (Sheldrick, 1997)'
_computing_structure_solution 'SHELXS-97 (Sheldrick, 1990)'
_diffrn_ambient_temperature 100(2)
_diffrn_measured_fraction_theta_full 1.000
_diffrn_measured_fraction_theta_max 1.000
_diffrn_measurement_device_type 'Bruker APEX-II CCD'
_diffrn_measurement_method '\ f and \ w scans'
_diffrn_radiation_monochromator graphite
_diffrn_radiation_source 'fine-focus sealed tube'
_diffrn_radiation_type MoK\a
_diffrn_radiation_wavelength 0.71073
_diffrn_reflns_av_R_equivalents 0.0560
_diffrn_reflns_av_sigmaI/netI 0.0497
_diffrn_reflns_limit_h_max 19
_diffrn_reflns_limit_h_min -19
_diffrn_reflns_limit_k_max 9
_diffrn_reflns_limit_k_min -10
_diffrn_reflns_limit_l_max 22
_diffrn_reflns_limit_l_min -22
_diffrn_reflns_number 21778
_diffrn_reflns_theta_full 28.00
_diffrn_reflns_theta_max 28.00
_diffrn_reflns_theta_min 1.73
_exptl_absorpt_coefficient_mu 1.281
_exptl_absorpt_correction_T_max 0.774
_exptl_absorpt_correction_T_min 0.637
_exptl_absorpt_correction_type multi-scan
_exptl_absorpt_process_details 'SADABS; BRUKER, 2008'
_exptl_crystal_colour orange
_exptl_crystal_density_diffrn 1.881
_exptl_crystal_density_method 'not measured'
_exptl_crystal_description block
_exptl_crystal_F_000 1120.0
_exptl_crystal_size_max 0.6
_exptl_crystal_size_mid 0.3
_exptl_crystal_size_min 0.2
_refine_diff_density_max 0.714
_refine_diff_density_min -0.383
_refine_diff_density_rms 0.085
_refine_ls_extinction_coef 0.00006(14)
_refine_ls_extinction_expression Fc^*^=kFc[1+0.001xFc^2^\l^3^/sin(2\q)]^-1/4^
_refine_ls_extinction_method SHELXL
_refine_ls_goodness_of_fit_ref 0.953
_refine_ls_hydrogen_treatment constr
_refine_ls_matrix_type full
_refine_ls_number_parameters 264
_refine_ls_number_reflns 4812
_refine_ls_number_restraints 0
_refine_ls_restrained_S_all 0.953
_refine_ls_R_factor_all 0.0431
_refine_ls_R_factor_gt 0.0271
_refine_ls_shift/su_max 0.001
_refine_ls_shift/su_mean 0.000
_refine_ls_structure_factor_coef Fsqd
_refine_ls_weighting_details 'calc w=1/[\s^2^(Fo^2^)+(0.0240P)^2^+0.0000P] where P=(Fo^2^+2Fc^2^)/3'
_refine_ls_weighting_scheme calc
_refine_ls_wR_factor_gt 0.0559
_refine_ls_wR_factor_ref 0.0601
_reflns_number_gt 3711
_reflns_number_total 4812
_reflns_threshold_expression >2sigma(I)
_cod_data_source_file c2dt31630g.txt
_cod_data_source_block compound_11
_cod_depositor_comments
;
The following automatic conversions were performed:

'_symmetry_cell_setting' value 'Monoclinic' changed to 'monoclinic'
according to /home/saulius/struct/CIF-dictionaries/cif_core.dic
dictionary named 'cif_core.dic' version 2.4.2 from 2011-04-26.

Automatic conversion script
Id: cif_fix_values 1891 2012-01-12 08:04:46Z andrius 
;
_cod_original_sg_symbol_Hall '-P 2yn '
_cod_original_sg_symbol_H-M 'P2(1)/n '
_cod_database_code 7022092

loop_
_symmetry_equiv_pos_as_xyz
'x, y, z'
'-x+1/2, y+1/2, -z+1/2'
'-x, -y, -z'
'x-1/2, -y-1/2, z-1/2'

loop_
_atom_site_label
_atom_site_type_symbol
_atom_site_fract_x
_atom_site_fract_y
_atom_site_fract_z
_atom_site_U_iso_or_equiv
_atom_site_adp_type
_atom_site_occupancy
_atom_site_symmetry_multiplicity
_atom_site_calc_flag
_atom_site_refinement_flags
C1 C 0.4274(2) 0.8156(3) 0.0828(2) 0.0385(8) Uani 1 1 d .
H1A H 0.4362 0.7869 0.0302 0.058 Uiso 1 1 calc R
H1B H 0.4344 0.7188 0.1152 0.058 Uiso 1 1 calc R
H1C H 0.4731 0.8963 0.1028 0.058 Uiso 1 1 calc R
C2 C 0.32150(18) 1.0800(3) 0.02524(15) 0.0186(5) Uani 1 1 d .
C3 C 0.35833(18) 1.2147(3) 0.06791(15) 0.0234(6) Uani 1 1 d .
H3 H 0.3714 1.2077 0.1221 0.028 Uiso 1 1 calc R
C4 C 0.3760(2) 1.3609(3) 0.03005(16) 0.0267(6) Uani 1 1 d .
H4 H 0.4015 1.4506 0.0590 0.032 Uiso 1 1 calc R
C5 C 0.3558(2) 1.3730(3) -0.04966(16) 0.0262(6) Uani 1 1 d .
H5 H 0.3680 1.4705 -0.0749 0.031 Uiso 1 1 calc R
C6 C 0.31722(18) 1.2400(3) -0.09256(15) 0.0238(6) Uani 1 1 d .
H6 H 0.3031 1.2500 -0.1466 0.029 Uiso 1 1 calc R
C7 C 0.29890(18) 1.0905(3) -0.05668(15) 0.0199(6) Uani 1 1 d .
C8 C 0.25541(18) 0.9627(3) -0.10992(15) 0.0212(6) Uani 1 1 d .
H8 H 0.2528 0.9844 -0.1632 0.025 Uiso 1 1 calc R
C9 C 0.17790(19) 0.7155(3) -0.15535(14) 0.0219(5) Uani 1 1 d .
H9A H 0.2226 0.6324 -0.1667 0.026 Uiso 1 1 calc R
H9B H 0.1592 0.7789 -0.2026 0.026 Uiso 1 1 calc R
C10 C 0.09350(19) 0.6346(3) -0.12829(14) 0.0209(6) Uani 1 1 d .
H10A H 0.0444 0.7154 -0.1256 0.025 Uiso 1 1 calc R
H10B H 0.0695 0.5486 -0.1647 0.025 Uiso 1 1 calc R
C11 C 0.09702(18) 0.4175(3) -0.03378(15) 0.0208(6) Uani 1 1 d .
H11 H 0.0610 0.3615 -0.0742 0.025 Uiso 1 1 calc R
C12 C 0.11663(18) 0.3294(3) 0.03960(15) 0.0195(5) Uani 1 1 d .
C13 C 0.08980(19) 0.1618(3) 0.03705(17) 0.0241(6) Uani 1 1 d .
H13 H 0.0640 0.1158 -0.0104 0.029 Uiso 1 1 calc R
C14 C 0.1009(2) 0.0656(3) 0.10299(17) 0.0278(7) Uani 1 1 d .
H14 H 0.0829 -0.0447 0.1001 0.033 Uiso 1 1 calc R
C15 C 0.1393(2) 0.1336(3) 0.17424(17) 0.0295(7) Uani 1 1 d .
H15 H 0.1464 0.0689 0.2192 0.035 Uiso 1 1 calc R
C16 C 0.1666(2) 0.2962(3) 0.17829(17) 0.0296(6) Uani 1 1 d .
H16 H 0.1927 0.3395 0.2263 0.036 Uiso 1 1 calc R
C17 C 0.15633(19) 0.3988(3) 0.11185(15) 0.0226(6) Uani 1 1 d .
F1 F 0.36082(12) 0.54528(19) 0.77794(9) 0.0333(4) Uani 1 1 d .
F2 F 0.51890(12) 0.5741(2) 0.79714(10) 0.0360(4) Uani 1 1 d .
F3 F 0.42757(12) 0.74380(18) 0.85860(9) 0.0315(4) Uani 1 1 d .
F4 F 0.50363(13) 0.8428(2) 0.76164(11) 0.0435(5) Uani 1 1 d .
F5 F 0.34601(12) 0.8133(2) 0.74161(10) 0.0364(4) Uani 1 1 d .
F6 F 0.43634(13) 0.6423(2) 0.68025(9) 0.0431(5) Uani 1 1 d .
N1 N 0.22069(15) 0.8253(2) -0.09192(12) 0.0180(5) Uani 1 1 d .
N2 N 0.12324(15) 0.5633(2) -0.04987(12) 0.0179(5) Uani 1 1 d .
P1 P 0.43307(5) 0.69374(9) 0.76941(4) 0.02468(16) Uani 1 1 d .
Pd01 Pd 0.210315(14) 0.72053(2) 0.013966(11) 0.01694(6) Uani 1 1 d .
S1 S 0.31091(5) 0.89998(8) 0.08304(4) 0.02114(15) Uani 1 1 d .
S2 S 0.19297(6) 0.60219(8) 0.12931(4) 0.02754(17) Uani 1 1 d .

loop_
_atom_site_aniso_label
_atom_site_aniso_U_11
_atom_site_aniso_U_22
_atom_site_aniso_U_33
_atom_site_aniso_U_23
_atom_site_aniso_U_13
_atom_site_aniso_U_12
C1 0.0252(17) 0.0261(17) 0.060(2) 0.0074(14) -0.0089(16) 0.0029(13)
C2 0.0153(13) 0.0179(13) 0.0227(14) 0.0017(10) 0.0026(11) 0.0008(10)
C3 0.0212(14) 0.0247(14) 0.0230(13) 0.0015(12) -0.0023(11) -0.0016(12)
C4 0.0271(16) 0.0217(14) 0.0297(15) -0.0008(12) -0.0015(13) -0.0031(12)
C5 0.0268(15) 0.0190(14) 0.0324(16) 0.0074(12) 0.0026(13) -0.0003(12)
C6 0.0226(14) 0.0283(15) 0.0203(13) 0.0058(11) 0.0023(11) 0.0017(11)
C7 0.0153(13) 0.0228(14) 0.0214(14) 0.0019(11) 0.0019(11) 0.0009(11)
C8 0.0202(14) 0.0273(15) 0.0164(13) 0.0012(11) 0.0037(11) 0.0011(11)
C9 0.0272(14) 0.0233(13) 0.0152(12) -0.0039(11) 0.0027(11) 0.0011(12)
C10 0.0225(14) 0.0226(14) 0.0160(13) -0.0016(10) -0.0038(11) 0.0009(11)
C11 0.0158(13) 0.0245(14) 0.0218(14) -0.0060(11) 0.0019(11) -0.0011(11)
C12 0.0143(13) 0.0203(13) 0.0245(14) 0.0010(10) 0.0043(11) -0.0003(10)
C13 0.0173(14) 0.0222(13) 0.0329(16) -0.0022(12) 0.0041(12) 0.0017(11)
C14 0.0215(15) 0.0196(14) 0.0431(18) 0.0034(12) 0.0076(14) -0.0017(11)
C15 0.0235(15) 0.0304(16) 0.0349(17) 0.0120(13) 0.0048(13) 0.0012(13)
C16 0.0268(15) 0.0352(17) 0.0257(15) 0.0064(13) -0.0003(12) -0.0048(13)
C17 0.0194(14) 0.0227(14) 0.0259(15) 0.0029(11) 0.0041(12) -0.0010(11)
F1 0.0378(10) 0.0343(9) 0.0271(9) -0.0006(7) 0.0014(8) -0.0096(8)
F2 0.0322(10) 0.0433(10) 0.0316(9) 0.0011(8) 0.0006(8) 0.0152(8)
F3 0.0327(9) 0.0362(10) 0.0247(8) -0.0064(7) 0.0006(7) 0.0027(8)
F4 0.0299(10) 0.0488(11) 0.0500(12) 0.0186(9) -0.0014(9) -0.0101(9)
F5 0.0266(9) 0.0401(10) 0.0402(10) 0.0084(8) -0.0048(8) 0.0077(8)
F6 0.0391(11) 0.0707(12) 0.0203(9) 0.0012(9) 0.0069(8) 0.0053(10)
N1 0.0188(11) 0.0196(11) 0.0155(10) -0.0017(8) 0.0025(9) 0.0014(9)
N2 0.0156(11) 0.0201(11) 0.0176(11) -0.0033(9) 0.0011(9) 0.0009(9)
P1 0.0212(4) 0.0324(4) 0.0200(4) 0.0039(3) 0.0013(3) 0.0009(3)
Pd01 0.01732(10) 0.01837(11) 0.01471(10) -0.00016(8) 0.00059(7) -0.00129(9)
S1 0.0237(4) 0.0204(3) 0.0179(3) 0.0019(3) -0.0025(3) -0.0032(3)
S2 0.0389(4) 0.0256(4) 0.0175(3) 0.0000(3) 0.0014(3) -0.0091(3)

loop_
_atom_type_symbol
_atom_type_description
_atom_type_scat_dispersion_real
_atom_type_scat_dispersion_imag
_atom_type_scat_source
C C 0.0033 0.0016 'International Tables Vol C Tables 4.2.6.8 and 6.1.1.4'
H H 0.0000 0.0000 'International Tables Vol C Tables 4.2.6.8 and 6.1.1.4'
N N 0.0061 0.0033 'International Tables Vol C Tables 4.2.6.8 and 6.1.1.4'
S S 0.1246 0.1234 'International Tables Vol C Tables 4.2.6.8 and 6.1.1.4'
Pd Pd -0.9988 1.0072 'International Tables Vol C Tables 4.2.6.8 and 6.1.1.4'
P P 0.1023 0.0942 'International Tables Vol C Tables 4.2.6.8 and 6.1.1.4'
F F 0.0171 0.0103 'International Tables Vol C Tables 4.2.6.8 and 6.1.1.4'

loop_
_geom_angle_atom_site_label_1
_geom_angle_atom_site_label_2
_geom_angle_atom_site_label_3
_geom_angle
C3 C2 C7 120.4(2)
C3 C2 S1 113.86(19)
C7 C2 S1 125.7(2)
C2 C3 C4 120.3(2)
C5 C4 C3 120.2(3)
C4 C5 C6 119.8(2)
C5 C6 C7 121.6(2)
C6 C7 C2 117.5(2)
C6 C7 C8 115.1(2)
C2 C7 C8 127.3(2)
N1 C8 C7 127.8(2)
N1 C9 C10 107.87(19)
N2 C10 C9 107.7(2)
N2 C11 C12 128.0(2)
C13 C12 C17 119.1(2)
C13 C12 C11 115.3(2)
C17 C12 C11 125.5(2)
C14 C13 C12 121.4(3)
C13 C14 C15 119.7(3)
C16 C15 C14 120.1(3)
C15 C16 C17 121.8(3)
C16 C17 C12 117.9(2)
C16 C17 S2 114.9(2)
C12 C17 S2 127.2(2)
C8 N1 C9 118.9(2)
C8 N1 Pd01 131.29(18)
C9 N1 Pd01 109.78(15)
C11 N2 C10 120.0(2)
C11 N2 Pd01 130.28(18)
C10 N2 Pd01 109.60(15)
F2 P1 F4 90.46(10)
F2 P1 F6 90.47(10)
F4 P1 F6 90.93(10)
F2 P1 F3 90.12(9)
F4 P1 F3 90.13(10)
F6 P1 F3 178.78(11)
F2 P1 F5 179.57(11)
F4 P1 F5 89.96(10)
F6 P1 F5 89.59(10)
F3 P1 F5 89.81(9)
F2 P1 F1 90.20(10)
F4 P1 F1 179.08(11)
F6 P1 F1 89.71(10)
F3 P1 F1 89.22(9)
F5 P1 F1 89.38(10)
N2 Pd01 N1 83.64(8)
N2 Pd01 S2 94.48(6)
N1 Pd01 S2 177.75(6)
N2 Pd01 S1 178.32(6)
N1 Pd01 S1 94.84(6)
S2 Pd01 S1 87.05(2)
C2 S1 C1 99.15(13)
C2 S1 Pd01 109.08(9)
C1 S1 Pd01 106.44(10)
C17 S2 Pd01 108.49(9)

loop_
_geom_bond_atom_site_label_1
_geom_bond_atom_site_label_2
_geom_bond_distance
C1 S1 1.813(3)
C2 C3 1.382(3)
C2 C7 1.408(4)
C2 S1 1.784(2)
C3 C4 1.392(4)
C4 C5 1.369(4)
C5 C6 1.381(4)
C6 C7 1.402(3)
C7 C8 1.468(4)
C8 N1 1.276(3)
C9 N1 1.478(3)
C9 C10 1.509(4)
C10 N2 1.480(3)
C11 N2 1.282(3)
C11 C12 1.447(3)
C12 C13 1.411(3)
C12 C17 1.415(4)
C13 C14 1.370(4)
C14 C15 1.391(4)
C15 C16 1.375(4)
C16 C17 1.406(4)
C17 S2 1.745(3)
F1 P1 1.6107(17)
F2 P1 1.5940(17)
F3 P1 1.6015(16)
F4 P1 1.5964(19)
F5 P1 1.6070(17)
F6 P1 1.5984(17)
N1 Pd01 2.036(2)
N2 Pd01 2.010(2)
Pd01 S2 2.2504(7)
Pd01 S1 2.2745(7)
